data_4508214
loop_
_publ_author_name
'Bia\/lek, Micha\/l J.'
'Zar\;eba, Jan K.'
'Janczak, Jan'
'Zo\'n, Jerzy'

_publ_section_title
;
 Chains, Layers, Channels, and More: Supramolecular Chemistry of Potent
 Diphosphonic Tectons with Tuned Flexibility. The Generation of
 Pseudopolymorphs, Polymorphs, and Adducts
;
_journal_issue 9
_journal_name_full 'Crystal Growth &amp; Design'
_journal_page_first 4039
_journal_paper_doi 10.1021/cg400859e
_journal_volume 13
_journal_year 2013
_chemical_formula_moiety 'C10 H8 O6 P2, 2(C7 H11 N2)'
_chemical_formula_sum 'C24 H30 N4 O6 P2'
_chemical_formula_weight 532.46
_chemical_name_systematic
; 
 ? 
;
_space_group_IT_number 2
_symmetry_cell_setting triclinic
_symmetry_space_group_name_Hall '-P 1'
_symmetry_space_group_name_H-M 'P -1'
_atom_sites_solution_hydrogens geom
_atom_sites_solution_primary direct
_atom_sites_solution_secondary difmap
_audit_creation_method SHELXL-97
_cell_angle_alpha 119.461(6)
_cell_angle_beta 99.979(5)
_cell_angle_gamma 101.479(5)
_cell_formula_units_Z 1
_cell_length_a 7.7904(5)
_cell_length_b 9.7947(6)
_cell_length_c 9.9097(6)
_cell_measurement_reflns_used 572
_cell_measurement_temperature 295(2)
_cell_measurement_theta_max 28.05
_cell_measurement_theta_min 3.10
_cell_volume 611.76(9)
_computing_cell_refinement
;
Oxford Diffraction Poland (2008). CrysAlis Red, Version 171.32.6
;
_computing_data_collection
;
Oxford Diffraction Poland (2008). CrysAlis CCD, Version 171.32.6
;
_computing_data_reduction
;
Oxford Diffraction Poland (2008). CrysAlis Red, Version 171.32.6
;
_computing_molecular_graphics
;
Brandenburg & Putz (2006). Diamond 3.0. Crystal and Molecular
Structure Visualisation, University of Bonn, Germany
;
_computing_publication_material 'SHELXL-97 (Sheldrick, 1997)'
_computing_structure_refinement 'SHELXL-97 (Sheldrick, 1997)'
_computing_structure_solution 'SHELXS-97 (Sheldrick, 1990)'
_diffrn_ambient_temperature 295(2)
_diffrn_detector_area_resol_mean '1024x1024 with blocks 2x2'
_diffrn_measured_fraction_theta_full 0.991
_diffrn_measured_fraction_theta_max 0.991
_diffrn_measurement_device_type 'KUMA KM-4 with area CCD detector'
_diffrn_measurement_method \w-scan
_diffrn_radiation_monochromator graphite
_diffrn_radiation_source 'fine-focus sealed tube'
_diffrn_radiation_type MoK\a
_diffrn_radiation_wavelength 0.71073
_diffrn_reflns_av_R_equivalents 0.0188
_diffrn_reflns_av_sigmaI/netI 0.0268
_diffrn_reflns_limit_h_max 10
_diffrn_reflns_limit_h_min -10
_diffrn_reflns_limit_k_max 12
_diffrn_reflns_limit_k_min -12
_diffrn_reflns_limit_l_max 13
_diffrn_reflns_limit_l_min -13
_diffrn_reflns_number 8469
_diffrn_reflns_theta_full 28.05
_diffrn_reflns_theta_max 28.05
_diffrn_reflns_theta_min 3.10
_exptl_absorpt_coefficient_mu 0.227
_exptl_absorpt_correction_T_max 0.9546
_exptl_absorpt_correction_T_min 0.9391
_exptl_absorpt_correction_type numerical
_exptl_absorpt_process_details
;
Oxford Diffraction Poland (2008). CrysAlis Red, Version 171.32.6
;
_exptl_crystal_colour colourless
_exptl_crystal_density_diffrn 1.445
_exptl_crystal_density_meas 1.44
_exptl_crystal_density_method floatation
_exptl_crystal_description parallelepiped
_exptl_crystal_F_000 280
_exptl_crystal_size_max 0.29
_exptl_crystal_size_mid 0.27
_exptl_crystal_size_min 0.22
_refine_diff_density_max 0.240
_refine_diff_density_min -0.271
_refine_diff_density_rms 0.043
_refine_ls_extinction_method none
_refine_ls_goodness_of_fit_ref 1.002
_refine_ls_hydrogen_treatment mixed
_refine_ls_matrix_type full
_refine_ls_number_parameters 171
_refine_ls_number_reflns 2937
_refine_ls_number_restraints 0
_refine_ls_restrained_S_all 1.002
_refine_ls_R_factor_all 0.0702
_refine_ls_R_factor_gt 0.0362
_refine_ls_shift/su_max 0.001
_refine_ls_shift/su_mean 0.000
_refine_ls_structure_factor_coef Fsqd
_refine_ls_weighting_details 'calc w=1/[\s^2^(Fo^2^)+(0.0390P)^2^+0.2330P] where P=(Fo^2^+2Fc^2^)/3'
_refine_ls_weighting_scheme calc
_refine_ls_wR_factor_gt 0.0761
_refine_ls_wR_factor_ref 0.0954
_reflns_number_gt 2084
_reflns_number_total 2937
_reflns_threshold_expression I>2\s(I)
_cod_data_source_file cg400859e_si_002.cif
_cod_data_source_block 3A
_cod_database_code 4508214

loop_
_symmetry_equiv_pos_as_xyz
'x, y, z'
'-x, -y, -z'

loop_
_atom_site_label
_atom_site_type_symbol
_atom_site_fract_x
_atom_site_fract_y
_atom_site_fract_z
_atom_site_U_iso_or_equiv
_atom_site_adp_type
_atom_site_occupancy
_atom_site_symmetry_multiplicity
_atom_site_calc_flag
_atom_site_refinement_flags
P1 P 0.62383(6) 0.13330(5) 0.25400(5) 0.04086(15) Uani 1 1 d .
O1 O 0.6234(2) 0.07108(16) 0.36517(15) 0.0666(5) Uani 1 1 d .
O2 O 0.71047(17) 0.04673(16) 0.12433(14) 0.0515(3) Uani 1 1 d .
O3 O 0.42979(18) 0.12273(18) 0.17650(16) 0.0615(4) Uani 1 1 d .
H3O H 0.384(4) 0.071(3) 0.077(3) 0.092 Uiso 1 1 d .
C1 C 0.7559(2) 0.35285(19) 0.37712(18) 0.0331(4) Uani 1 1 d .
C2 C 0.6647(2) 0.4649(2) 0.4040(2) 0.0399(4) Uani 1 1 d .
H2 H 0.5374 0.4263 0.3555 0.048 Uiso 1 1 calc R
C3 C 0.7589(2) 0.6366(2) 0.5029(2) 0.0438(4) Uani 1 1 d .
H3 H 0.6934 0.7103 0.5205 0.053 Uiso 1 1 calc R
C4 C 0.9450(2) 0.6958(2) 0.5731(2) 0.0390(4) Uani 1 1 d .
H4 H 1.0056 0.8100 0.6381 0.047 Uiso 1 1 calc R
C5 C 1.0483(2) 0.58734(18) 0.54949(17) 0.0307(3) Uani 1 1 d .
N1 N 0.4164(2) 0.75259(19) 0.1994(2) 0.0490(4) Uani 1 1 d .
H2N H 0.483(3) 0.848(3) 0.255(3) 0.059 Uiso 1 1 d .
C6 C 0.3804(3) 0.6706(2) 0.0381(2) 0.0491(5) Uani 1 1 d .
H6 H 0.4329 0.7255 -0.0068 0.059 Uiso 1 1 calc R
C7 C 0.2704(3) 0.5110(2) -0.0622(2) 0.0451(4) Uani 1 1 d .
H7 H 0.2472 0.4579 -0.1745 0.054 Uiso 1 1 calc R
C8 C 0.1901(2) 0.4237(2) 0.0024(2) 0.0376(4) Uani 1 1 d .
C9 C 0.2341(2) 0.5148(2) 0.1740(2) 0.0433(4) Uani 1 1 d .
H9 H 0.1873 0.4635 0.2240 0.052 Uiso 1 1 calc R
C10 C 0.3436(3) 0.6757(2) 0.2664(2) 0.0481(5) Uani 1 1 d .
H10 H 0.3688 0.7343 0.3792 0.058 Uiso 1 1 calc R
N2 N 0.0799(2) 0.26552(17) -0.09282(19) 0.0469(4) Uani 1 1 d .
C11 C 0.0063(3) 0.1763(2) -0.0222(3) 0.0614(6) Uani 1 1 d .
H111 H 0.1062 0.1680 0.0420 0.092 Uiso 1 1 calc R
H112 H -0.0752 0.0668 -0.1082 0.092 Uiso 1 1 calc R
H113 H -0.0607 0.2353 0.0462 0.092 Uiso 1 1 calc R
C12 C 0.0376(3) 0.1714(2) -0.2684(2) 0.0631(6) Uani 1 1 d .
H121 H 0.0192 0.2408 -0.3082 0.095 Uiso 1 1 calc R
H122 H -0.0729 0.0776 -0.3173 0.095 Uiso 1 1 calc R
H123 H 0.1382 0.1332 -0.2964 0.095 Uiso 1 1 calc R

loop_
_atom_site_aniso_label
_atom_site_aniso_U_11
_atom_site_aniso_U_22
_atom_site_aniso_U_33
_atom_site_aniso_U_23
_atom_site_aniso_U_13
_atom_site_aniso_U_12
P1 0.0412(3) 0.0330(2) 0.0245(2) 0.00669(17) 0.00761(18) -0.00605(18)
O1 0.0899(11) 0.0376(7) 0.0373(7) 0.0145(6) 0.0085(7) -0.0194(7)
O2 0.0475(7) 0.0491(7) 0.0335(6) 0.0090(6) 0.0087(6) 0.0105(6)
O3 0.0356(7) 0.0635(9) 0.0341(7) -0.0012(6) 0.0064(6) -0.0007(6)
C1 0.0330(8) 0.0325(8) 0.0247(7) 0.0130(7) 0.0079(6) 0.0013(7)
C2 0.0308(8) 0.0448(10) 0.0346(8) 0.0187(8) 0.0068(7) 0.0060(7)
C3 0.0432(10) 0.0393(9) 0.0456(10) 0.0207(8) 0.0123(8) 0.0159(8)
C4 0.0420(10) 0.0279(8) 0.0362(9) 0.0137(7) 0.0084(7) 0.0044(7)
C5 0.0324(8) 0.0285(8) 0.0251(7) 0.0133(6) 0.0086(6) 0.0026(6)
N1 0.0509(10) 0.0307(7) 0.0468(9) 0.0165(7) 0.0053(8) -0.0004(7)
C6 0.0561(12) 0.0383(10) 0.0525(11) 0.0277(9) 0.0187(9) 0.0054(8)
C7 0.0587(11) 0.0372(9) 0.0384(9) 0.0214(8) 0.0174(8) 0.0099(8)
C8 0.0395(9) 0.0317(8) 0.0440(9) 0.0220(8) 0.0149(8) 0.0112(7)
C9 0.0496(11) 0.0438(10) 0.0425(10) 0.0284(8) 0.0162(8) 0.0121(8)
C10 0.0535(11) 0.0432(10) 0.0380(9) 0.0191(8) 0.0094(8) 0.0103(9)
N2 0.0553(10) 0.0292(7) 0.0495(9) 0.0195(7) 0.0169(8) 0.0064(7)
C11 0.0680(14) 0.0410(11) 0.0825(15) 0.0401(11) 0.0304(12) 0.0085(10)
C12 0.0797(16) 0.0330(10) 0.0515(12) 0.0115(9) 0.0151(11) 0.0076(10)

loop_
_atom_type_symbol
_atom_type_description
_atom_type_scat_dispersion_real
_atom_type_scat_dispersion_imag
_atom_type_scat_source
C C 0.0033 0.0016 'International Tables Vol C Tables 4.2.6.8 and 6.1.1.4'
H H 0.0000 0.0000 'International Tables Vol C Tables 4.2.6.8 and 6.1.1.4'
N N 0.0061 0.0033 'International Tables Vol C Tables 4.2.6.8 and 6.1.1.4'
O O 0.0106 0.0060 'International Tables Vol C Tables 4.2.6.8 and 6.1.1.4'
P P 0.1023 0.0942 'International Tables Vol C Tables 4.2.6.8 and 6.1.1.4'

loop_
_geom_angle_atom_site_label_1
_geom_angle_atom_site_label_2
_geom_angle_atom_site_label_3
_geom_angle
_geom_angle_site_symmetry_1
_geom_angle_site_symmetry_3
O1 P1 O2 112.75(9) . .
O1 P1 O3 111.67(9) . .
O2 P1 O3 110.75(7) . .
O1 P1 C1 108.02(7) . .
O2 P1 C1 108.27(7) . .
O3 P1 C1 104.99(8) . .
P1 O3 H3O 120.9(19) . .
C2 C1 C5 119.04(14) . 2_766
C2 C1 P1 118.89(12) . .
C5 C1 P1 122.05(12) 2_766 .
C1 C2 C3 121.47(16) . .
C1 C2 H2 119.3 . .
C3 C2 H2 119.3 . .
C4 C3 C2 120.33(17) . .
C4 C3 H3 119.8 . .
C2 C3 H3 119.8 . .
C3 C4 C5 121.27(15) . .
C3 C4 H4 119.4 . .
C5 C4 H4 119.4 . .
C4 C5 C5 118.23(18) . 2_766
C4 C5 C1 122.11(14) . 2_766
C5 C5 C1 119.65(18) 2_766 2_766
C6 N1 C10 119.89(16) . .
C6 N1 H2N 118.6(15) . .
C10 N1 H2N 121.5(15) . .
N1 C6 C7 122.17(17) . .
N1 C6 H6 118.9 . .
C7 C6 H6 118.9 . .
C6 C7 C8 120.26(17) . .
C6 C7 H7 119.9 . .
C8 C7 H7 119.9 . .
N2 C8 C9 122.27(15) . .
N2 C8 C7 122.12(16) . .
C9 C8 C7 115.61(15) . .
C10 C9 C8 120.64(16) . .
C10 C9 H9 119.7 . .
C8 C9 H9 119.7 . .
N1 C10 C9 121.42(17) . .
N1 C10 H10 119.3 . .
C9 C10 H10 119.3 . .
C8 N2 C12 122.22(15) . .
C8 N2 C11 120.87(16) . .
C12 N2 C11 116.79(16) . .
N2 C11 H111 109.5 . .
N2 C11 H112 109.5 . .
H111 C11 H112 109.5 . .
N2 C11 H113 109.5 . .
H111 C11 H113 109.5 . .
H112 C11 H113 109.5 . .
N2 C12 H121 109.5 . .
N2 C12 H122 109.5 . .
H121 C12 H122 109.5 . .
N2 C12 H123 109.5 . .
H121 C12 H123 109.5 . .
H122 C12 H123 109.5 . .

loop_
_geom_bond_atom_site_label_1
_geom_bond_atom_site_label_2
_geom_bond_distance
_geom_bond_site_symmetry_2
P1 O1 1.4986(14) .
P1 O2 1.5108(13) .
P1 O3 1.5306(15) .
P1 C1 1.8098(16) .
O3 H3O 0.82(3) .
C1 C2 1.367(2) .
C1 C5 1.428(2) 2_766
C2 C3 1.402(2) .
C2 H2 0.9300 .
C3 C4 1.357(2) .
C3 H3 0.9300 .
C4 C5 1.411(2) .
C4 H4 0.9300 .
C5 C5 1.427(3) 2_766
C5 C1 1.428(2) 2_766
N1 C6 1.330(2) .
N1 C10 1.335(2) .
N1 H2N 0.81(2) .
C6 C7 1.345(2) .
C6 H6 0.9300 .
C7 C8 1.413(2) .
C7 H7 0.9300 .
C8 N2 1.334(2) .
C8 C9 1.410(2) .
C9 C10 1.351(2) .
C9 H9 0.9300 .
C10 H10 0.9300 .
N2 C12 1.445(2) .
N2 C11 1.458(2) .
C11 H111 0.9600 .
C11 H112 0.9600 .
C11 H113 0.9600 .
C12 H121 0.9600 .
C12 H122 0.9600 .
C12 H123 0.9600 .

loop_
_geom_hbond_atom_site_label_D
_geom_hbond_atom_site_label_H
_geom_hbond_atom_site_label_A
_geom_hbond_distance_DH
_geom_hbond_distance_HA
_geom_hbond_distance_DA
_geom_hbond_angle_DHA
_geom_hbond_site_symmetry_A
_geom_hbond_publ_flag
O3 H3O O2 0.82(3) 1.65(3) 2.4734(18) 175(3) 2_655 y
N1 H2N O1 0.81(2) 1.85(2) 2.6587(19) 174(2) 1_565 y
